data_7210781
loop_
_publ_author_name
'Xing, Feifei'
'Jia, Juan'
'Liu, Licong'
'Zhong, Lina'
'Shao, Min'
'Bai, Yue-ling'
'Zhao, Yongmei'
'Zhu, Shourong'
'He, Xiang'
'Li, Mingxing'

_publ_section_title
;
 Synthesis, structure and adsorption of coordination polymers constructed
 from 3,3&#x2032;,5,5&#x2032;-azobenzenetetracarboxylic acid and Zn ions
;
_journal_issue 24
_journal_name_full CrystEngComm
_journal_page_first 4970
_journal_paper_doi 10.1039/c3ce40174j
_journal_volume 15
_journal_year 2013
_chemical_formula_sum 'C18 H15 N3 O7 Zn'
_chemical_formula_weight 450.70
_chemical_name_systematic
;
?
;
_space_group_IT_number 14
_symmetry_space_group_name_Hall '-P 2yn'
_symmetry_space_group_name_H-M 'P 1 21/n 1'
_atom_sites_solution_hydrogens geom
_atom_sites_solution_primary direct
_atom_sites_solution_secondary difmap
_audit_creation_method SHELXL-97
_cell_angle_alpha 90.00
_cell_angle_beta 103.923(3)
_cell_angle_gamma 90.00
_cell_formula_units_Z 4
_cell_length_a 8.706(3)
_cell_length_b 21.861(8)
_cell_length_c 10.073(4)
_cell_measurement_temperature 296(2)
_cell_volume 1860.8(12)
_computing_structure_refinement 'SHELXL-97 (Sheldrick, 1997)'
_computing_structure_solution 'SHELXS-97 (Sheldrick, 1990)'
_diffrn_ambient_temperature 296(2)
_diffrn_measured_fraction_theta_full 0.995
_diffrn_measured_fraction_theta_max 0.995
_diffrn_radiation_monochromator graphite
_diffrn_radiation_source 'fine-focus sealed tube'
_diffrn_radiation_type MoK\a
_diffrn_radiation_wavelength 0.71073
_diffrn_reflns_av_R_equivalents 0.0397
_diffrn_reflns_av_sigmaI/netI 0.0457
_diffrn_reflns_limit_h_max 10
_diffrn_reflns_limit_h_min -9
_diffrn_reflns_limit_k_max 25
_diffrn_reflns_limit_k_min -19
_diffrn_reflns_limit_l_max 11
_diffrn_reflns_limit_l_min -11
_diffrn_reflns_number 9469
_diffrn_reflns_theta_full 25.05
_diffrn_reflns_theta_max 25.05
_diffrn_reflns_theta_min 2.28
_exptl_absorpt_coefficient_mu 1.368
_exptl_absorpt_correction_T_max 0.8211
_exptl_absorpt_correction_T_min 0.7716
_exptl_crystal_density_diffrn 1.609
_exptl_crystal_density_method 'not measured'
_exptl_crystal_F_000 920
_exptl_crystal_size_max 0.20
_exptl_crystal_size_mid 0.20
_exptl_crystal_size_min 0.15
_refine_diff_density_max 1.107
_refine_diff_density_min -0.367
_refine_diff_density_rms 0.110
_refine_ls_extinction_coef 0.0020(10)
_refine_ls_extinction_expression Fc^*^=kFc[1+0.001xFc^2^\l^3^/sin(2\q)]^-1/4^
_refine_ls_extinction_method SHELXL
_refine_ls_goodness_of_fit_ref 1.097
_refine_ls_hydrogen_treatment constr
_refine_ls_matrix_type full
_refine_ls_number_parameters 265
_refine_ls_number_reflns 3280
_refine_ls_number_restraints 0
_refine_ls_restrained_S_all 1.097
_refine_ls_R_factor_all 0.0870
_refine_ls_R_factor_gt 0.0677
_refine_ls_shift/su_max 0.000
_refine_ls_shift/su_mean 0.000
_refine_ls_structure_factor_coef Fsqd
_refine_ls_weighting_details 'calc w=1/[\s^2^(Fo^2^)+(0.1040P)^2^+4.6236P] where P=(Fo^2^+2Fc^2^)/3'
_refine_ls_weighting_scheme calc
_refine_ls_wR_factor_gt 0.1914
_refine_ls_wR_factor_ref 0.2035
_reflns_number_gt 2518
_reflns_number_total 3280
_reflns_threshold_expression >2sigma(I)
_cod_data_source_file c3ce40174j.txt
_cod_data_source_block a
_cod_original_cell_volume 1861.0(13)
_cod_original_sg_symbol_H-M P2(1)/n
_cod_database_code 7210781

loop_
_symmetry_equiv_pos_as_xyz
'x, y, z'
'-x+1/2, y+1/2, -z+1/2'
'-x, -y, -z'
'x-1/2, -y-1/2, z-1/2'

loop_
_atom_site_label
_atom_site_type_symbol
_atom_site_fract_x
_atom_site_fract_y
_atom_site_fract_z
_atom_site_U_iso_or_equiv
_atom_site_adp_type
_atom_site_occupancy
_atom_site_symmetry_multiplicity
_atom_site_calc_flag
_atom_site_refinement_flags
Zn1 Zn 0.58230(8) 0.10551(3) 0.55539(6) 0.0395(3) Uani 1 1 d .
C1 C 0.9347(9) 0.1404(4) 0.6465(8) 0.0615(19) Uani 1 1 d .
H1 H 0.9515 0.0983 0.6511 0.074 Uiso 1 1 calc R
C2 C 1.0634(10) 0.1784(4) 0.6850(9) 0.071(2) Uani 1 1 d .
H2 H 1.1650 0.1625 0.7138 0.085 Uiso 1 1 calc R
C3 C 1.0384(10) 0.2398(5) 0.6802(9) 0.076(3) Uani 1 1 d .
H3 H 1.1230 0.2666 0.7072 0.091 Uiso 1 1 calc R
C4 C 0.8878(11) 0.2618(4) 0.6351(9) 0.068(2) Uani 1 1 d .
H4 H 0.8695 0.3037 0.6301 0.081 Uiso 1 1 calc R
C5 C 0.7619(8) 0.2209(3) 0.5967(6) 0.0462(16) Uani 1 1 d .
C6 C 0.5953(9) 0.2408(3) 0.5471(7) 0.0525(17) Uani 1 1 d .
C7 C 0.5472(14) 0.3013(4) 0.5260(10) 0.083(3) Uani 1 1 d .
H7 H 0.6223 0.3324 0.5440 0.100 Uiso 1 1 calc R
C8 C 0.3928(15) 0.3155(5) 0.4798(12) 0.098(3) Uani 1 1 d .
H8 H 0.3614 0.3562 0.4693 0.118 Uiso 1 1 calc R
C9 C 0.2826(12) 0.2700(5) 0.4484(9) 0.084(3) Uani 1 1 d .
H9 H 0.1762 0.2789 0.4125 0.101 Uiso 1 1 calc R
C10 C 0.3358(10) 0.2091(4) 0.4726(8) 0.068(2) Uani 1 1 d .
H10 H 0.2622 0.1775 0.4540 0.082 Uiso 1 1 calc R
C11 C 0.5165(7) 0.0890(3) 0.2711(6) 0.0404(14) Uani 1 1 d .
C12 C 0.4228(7) 0.0713(3) 0.1301(6) 0.0348(13) Uani 1 1 d .
C13 C 0.4826(8) 0.0830(3) 0.0145(6) 0.0419(14) Uani 1 1 d .
H13 H 0.5811 0.1015 0.0256 0.050 Uiso 1 1 calc R
C14 C 0.3976(8) 0.0677(3) -0.1136(6) 0.0455(16) Uani 1 1 d .
C15 C 0.2519(9) 0.0392(3) -0.1312(6) 0.0508(17) Uani 1 1 d .
H15 H 0.1954 0.0277 -0.2181 0.061 Uiso 1 1 calc R
C16 C 0.1898(8) 0.0279(3) -0.0173(6) 0.0433(15) Uani 1 1 d .
C17 C 0.2745(7) 0.0443(3) 0.1131(6) 0.0359(13) Uani 1 1 d .
H17 H 0.2325 0.0373 0.1884 0.043 Uiso 1 1 calc R
C18 C 0.4643(16) 0.0812(4) -0.2373(10) 0.082(3) Uani 1 1 d .
N1 N 0.7854(6) 0.1611(2) 0.6022(5) 0.0415(12) Uani 1 1 d .
N2 N 0.4880(7) 0.1955(3) 0.5212(5) 0.0494(13) Uani 1 1 d .
N3 N 0.0403(7) -0.0027(3) -0.0431(6) 0.0535(14) Uani 1 1 d .
O1 O 0.6460(6) 0.1140(3) 0.2842(6) 0.0764(17) Uani 1 1 d .
O2 O 0.4544(6) 0.0768(2) 0.3699(4) 0.0523(12) Uani 1 1 d .
O3 O 0.5974(11) 0.1027(3) -0.2183(8) 0.113(3) Uani 1 1 d .
O4 O 0.3801(12) 0.0690(3) -0.3531(7) 0.119(3) Uani 1 1 d .
O5 O 0.0257(15) -0.0397(9) -0.1487(16) 0.110(9) Uani 0.419(19) 1 d P
O1W O 0.7135(6) 0.0228(2) 0.5738(5) 0.0560(12) Uani 1 1 d .
H1WA H 0.7452 0.0174 0.5044 0.084 Uiso 1 1 calc R
H1WB H 0.6623 -0.0069 0.6008 0.084 Uiso 1 1 d R
O2W O 0.0345(13) 0.8566(16) 0.6777(13) 0.56(3) Uani 1 1 d .
H2WA H 0.0281 0.8908 0.7157 0.676 Uiso 1 1 d R
H2WB H 0.0701 0.8204 0.6775 0.676 Uiso 1 1 d R

loop_
_atom_site_aniso_label
_atom_site_aniso_U_11
_atom_site_aniso_U_22
_atom_site_aniso_U_33
_atom_site_aniso_U_23
_atom_site_aniso_U_13
_atom_site_aniso_U_12
Zn1 0.0488(5) 0.0418(5) 0.0288(4) -0.0009(3) 0.0111(3) -0.0129(3)
C1 0.054(4) 0.057(5) 0.074(5) 0.003(4) 0.016(4) -0.004(4)
C2 0.053(5) 0.086(6) 0.072(5) 0.001(5) 0.009(4) -0.017(4)
C3 0.060(5) 0.096(7) 0.072(6) -0.011(5) 0.017(4) -0.039(5)
C4 0.092(6) 0.044(4) 0.074(5) -0.010(4) 0.032(5) -0.023(4)
C5 0.066(4) 0.040(4) 0.036(3) -0.001(3) 0.020(3) -0.013(3)
C6 0.075(5) 0.044(4) 0.042(4) 0.001(3) 0.023(3) -0.004(4)
C7 0.120(8) 0.046(5) 0.087(7) 0.004(4) 0.032(6) 0.009(5)
C8 0.122(9) 0.073(7) 0.104(8) 0.013(6) 0.034(7) 0.029(7)
C9 0.086(6) 0.102(8) 0.068(6) 0.015(5) 0.026(5) 0.048(6)
C10 0.065(5) 0.089(6) 0.056(5) 0.010(4) 0.024(4) 0.002(4)
C11 0.042(4) 0.035(3) 0.041(3) -0.001(3) 0.004(3) -0.002(3)
C12 0.038(3) 0.037(3) 0.031(3) 0.000(2) 0.009(2) 0.001(2)
C13 0.049(4) 0.034(3) 0.048(4) 0.007(3) 0.024(3) 0.002(3)
C14 0.075(5) 0.037(3) 0.033(3) 0.006(3) 0.028(3) 0.012(3)
C15 0.080(5) 0.047(4) 0.024(3) -0.001(3) 0.010(3) 0.003(3)
C16 0.053(4) 0.042(3) 0.031(3) 0.000(3) 0.004(3) -0.004(3)
C17 0.045(3) 0.039(3) 0.025(3) 0.001(2) 0.011(2) -0.002(3)
C18 0.159(10) 0.039(4) 0.072(6) 0.022(4) 0.078(7) 0.027(5)
N1 0.051(3) 0.037(3) 0.038(3) 0.000(2) 0.013(2) -0.008(2)
N2 0.053(3) 0.057(4) 0.039(3) 0.005(3) 0.014(2) 0.001(3)
N3 0.053(4) 0.066(4) 0.037(3) -0.005(3) 0.004(2) -0.010(3)
O1 0.056(3) 0.104(5) 0.064(3) -0.007(3) 0.004(3) -0.031(3)
O2 0.070(3) 0.056(3) 0.027(2) 0.000(2) 0.006(2) -0.018(2)
O3 0.159(7) 0.097(5) 0.121(6) 0.033(4) 0.110(6) 0.005(5)
O4 0.246(10) 0.085(5) 0.043(4) 0.008(3) 0.068(5) 0.020(5)
O5 0.060(9) 0.19(2) 0.096(12) -0.103(12) 0.043(8) -0.059(10)
O1W 0.071(3) 0.044(3) 0.054(3) 0.008(2) 0.018(2) -0.009(2)
O2W 0.108(8) 1.48(8) 0.095(9) -0.12(2) 0.018(7) -0.25(2)

loop_
_atom_type_symbol
_atom_type_description
_atom_type_scat_dispersion_real
_atom_type_scat_dispersion_imag
_atom_type_scat_source
C C 0.0033 0.0016 'International Tables Vol C Tables 4.2.6.8 and 6.1.1.4'
H H 0.0000 0.0000 'International Tables Vol C Tables 4.2.6.8 and 6.1.1.4'
N N 0.0061 0.0033 'International Tables Vol C Tables 4.2.6.8 and 6.1.1.4'
O O 0.0106 0.0060 'International Tables Vol C Tables 4.2.6.8 and 6.1.1.4'
Zn Zn 0.2839 1.4301 'International Tables Vol C Tables 4.2.6.8 and 6.1.1.4'

loop_
_geom_angle_atom_site_label_1
_geom_angle_atom_site_label_2
_geom_angle_atom_site_label_3
_geom_angle
_geom_angle_site_symmetry_1
_geom_angle_site_symmetry_3
O2 Zn1 N1 129.07(19) . .
O2 Zn1 O1W 88.94(19) . .
N1 Zn1 O1W 93.80(19) . .
O2 Zn1 N2 91.8(2) . .
N1 Zn1 N2 76.9(2) . .
O1W Zn1 N2 168.60(19) . .
O2 Zn1 O3 143.9(3) . 1_556
N1 Zn1 O3 87.0(3) . 1_556
O1W Zn1 O3 89.4(2) . 1_556
N2 Zn1 O3 96.7(2) . 1_556
O2 Zn1 O4 87.6(2) . 1_556
N1 Zn1 O4 142.0(2) . 1_556
O1W Zn1 O4 96.7(2) . 1_556
N2 Zn1 O4 94.7(2) . 1_556
O3 Zn1 O4 56.8(3) 1_556 1_556
O2 Zn1 C18 116.2(3) . 1_556
N1 Zn1 C18 114.4(3) . 1_556
O1W Zn1 C18 93.7(2) . 1_556
N2 Zn1 C18 96.2(2) . 1_556
O3 Zn1 C18 28.1(3) 1_556 1_556
O4 Zn1 C18 28.7(3) 1_556 1_556
N1 C1 C2 123.2(7) . .
N1 C1 H1 118.4 . .
C2 C1 H1 118.4 . .
C3 C2 C1 118.3(8) . .
C3 C2 H2 120.8 . .
C1 C2 H2 120.8 . .
C2 C3 C4 119.5(7) . .
C2 C3 H3 120.3 . .
C4 C3 H3 120.3 . .
C3 C4 C5 119.5(8) . .
C3 C4 H4 120.2 . .
C5 C4 H4 120.2 . .
N1 C5 C4 121.2(7) . .
N1 C5 C6 115.7(6) . .
C4 C5 C6 123.1(7) . .
N2 C6 C7 120.2(8) . .
N2 C6 C5 115.3(6) . .
C7 C6 C5 124.5(8) . .
C8 C7 C6 120.7(10) . .
C8 C7 H7 119.7 . .
C6 C7 H7 119.7 . .
C7 C8 C9 120.0(10) . .
C7 C8 H8 120.0 . .
C9 C8 H8 120.0 . .
C8 C9 C10 117.6(9) . .
C8 C9 H9 121.2 . .
C10 C9 H9 121.2 . .
N2 C10 C9 122.1(9) . .
N2 C10 H10 118.9 . .
C9 C10 H10 118.9 . .
O1 C11 O2 124.1(6) . .
O1 C11 C12 119.3(6) . .
O2 C11 C12 116.6(5) . .
C17 C12 C13 119.5(5) . .
C17 C12 C11 120.0(5) . .
C13 C12 C11 120.5(5) . .
C14 C13 C12 120.8(6) . .
C14 C13 H13 119.6 . .
C12 C13 H13 119.6 . .
C13 C14 C15 120.1(5) . .
C13 C14 C18 119.9(8) . .
C15 C14 C18 120.0(7) . .
C14 C15 C16 119.7(6) . .
C14 C15 H15 120.1 . .
C16 C15 H15 120.1 . .
C17 C16 C15 120.4(6) . .
C17 C16 N3 123.1(6) . .
C15 C16 N3 116.5(6) . .
C16 C17 C12 119.4(5) . .
C16 C17 H17 120.3 . .
C12 C17 H17 120.3 . .
O3 C18 O4 123.4(8) . .
O3 C18 C14 118.6(10) . .
O4 C18 C14 118.0(10) . .
O3 C18 Zn1 60.2(5) . 1_554
O4 C18 Zn1 63.2(5) . 1_554
C14 C18 Zn1 178.8(9) . 1_554
C5 N1 C1 118.2(6) . .
C5 N1 Zn1 116.6(4) . .
C1 N1 Zn1 124.9(5) . .
C10 N2 C6 119.3(7) . .
C10 N2 Zn1 125.3(6) . .
C6 N2 Zn1 115.3(5) . .
N3 N3 O5 131.2(9) 3 .
N3 N3 C16 118.0(7) 3 .
O5 N3 C16 110.0(7) . .
C11 O2 Zn1 114.4(4) . .
C18 O3 Zn1 91.7(7) . 1_554
C18 O4 Zn1 88.1(7) . 1_554
Zn1 O1W H1WA 109.5 . .
Zn1 O1W H1WB 111.0 . .
H1WA O1W H1WB 117.5 . .
H2WA O2W H2WB 152.4 . .

loop_
_geom_bond_atom_site_label_1
_geom_bond_atom_site_label_2
_geom_bond_distance
_geom_bond_site_symmetry_2
Zn1 O2 2.031(4) .
Zn1 N1 2.103(5) .
Zn1 O1W 2.122(5) .
Zn1 N2 2.127(6) .
Zn1 O3 2.253(7) 1_556
Zn1 O4 2.317(9) 1_556
Zn1 C18 2.595(8) 1_556
C1 N1 1.347(9) .
C1 C2 1.373(11) .
C1 H1 0.9300 .
C2 C3 1.359(13) .
C2 H2 0.9300 .
C3 C4 1.368(12) .
C3 H3 0.9300 .
C4 C5 1.394(10) .
C4 H4 0.9300 .
C5 N1 1.324(8) .
C5 C6 1.482(10) .
C6 N2 1.344(9) .
C6 C7 1.388(11) .
C7 C8 1.349(14) .
C7 H7 0.9300 .
C8 C9 1.364(15) .
C8 H8 0.9300 .
C9 C10 1.411(13) .
C9 H9 0.9300 .
C10 N2 1.331(10) .
C10 H10 0.9300 .
C11 O1 1.232(8) .
C11 O2 1.270(8) .
C11 C12 1.508(8) .
C12 C17 1.391(8) .
C12 C13 1.409(8) .
C13 C14 1.366(10) .
C13 H13 0.9300 .
C14 C15 1.386(10) .
C14 C18 1.524(9) .
C15 C16 1.403(9) .
C15 H15 0.9300 .
C16 C17 1.390(8) .
C16 N3 1.430(8) .
C17 H17 0.9300 .
C18 O3 1.222(14) .
C18 O4 1.248(13) .
C18 Zn1 2.595(8) 1_554
N3 N3 1.247(11) 3
N3 O5 1.317(13) .
O3 Zn1 2.253(7) 1_554
O4 Zn1 2.317(8) 1_554
O1W H1WA 0.8200 .
O1W H1WB 0.8681 .
O2W H2WA 0.8499 .
O2W H2WB 0.8500 .

loop_
_geom_hbond_atom_site_label_D
_geom_hbond_atom_site_label_H
_geom_hbond_atom_site_label_A
_geom_hbond_distance_DH
_geom_hbond_distance_HA
_geom_hbond_distance_DA
_geom_hbond_angle_DHA
_geom_hbond_site_symmetry_A
O2W H2WA O5 0.85 2.05 2.88(3) 165.5 1_566
O1W H1WB O2 0.87 1.90 2.756(6) 170.6 3_656
O1W H1WA O4 0.82 2.51 2.961(9) 116.2 3_655
